data_7710556
loop_
_publ_author_name
'de la Cueva-Alique, Isabel'
'de la Torre-Rubio, Elena'
'Mu\~noz, Laura'
'Calvo-Jare\~no, Alicia'
'Perez-Redondo, Adrian'
'Gude, Lourdes'
'Cuenca, Tomas'
'Royo, Eva'

_publ_section_title
;
 Stereoselective synthesis of oxime containing Pd(II) compounds: Highly
 effective, selective and stereo-regulated cytotoxicity against
 carcinogenic PC-3 cells
;
_journal_name_full 'Dalton Transactions'
_journal_paper_doi 10.1039/D2DT01403C
_journal_year 2022
_chemical_absolute_configuration rmad
_chemical_formula_moiety 'C16 H22 Cl2 N2 O Pd, 2(C H Cl3)'
_chemical_formula_sum 'C18 H24 Cl8 N2 O Pd'
_chemical_formula_weight 674.39
_space_group_IT_number 4
_space_group_name_Hall 'P 2yb'
_space_group_name_H-M_alt 'P 1 21 1'
_symmetry_cell_setting monoclinic
_symmetry_Int_Tables_number 4
_symmetry_space_group_name_Hall 'P 2yb'
_symmetry_space_group_name_H-M 'P 1 21 1'
_atom_sites_solution_hydrogens geom
_atom_sites_solution_primary dual
_atom_sites_solution_secondary dual
_audit_conform_dict_location ftp://ftp.iucr.org/pub/cif_core.dic
_audit_conform_dict_name cif_core.dic
_audit_conform_dict_version 2.4.3
_audit_creation_date 2022-06-15T12:42:17-00:00
_audit_creation_method 'WinGX routine CIF_UPDATE'
_audit_update_record
;
2022-06-15 deposited with the CCDC.	2022-06-22 downloaded from the CCDC.
;
_cell_angle_alpha 90
_cell_angle_beta 96.874(6)
_cell_angle_gamma 90
_cell_formula_units_Z 2
_cell_length_a 8.4086(3)
_cell_length_b 12.9531(16)
_cell_length_c 12.4267(14)
_cell_measurement_reflns_used 149
_cell_measurement_temperature 200(2)
_cell_measurement_theta_max 21
_cell_measurement_theta_min 3
_cell_measurement_wavelength 0.71073
_cell_volume 1343.8(2)
_computing_cell_refinement 'Dirax/lsq (Duisenberg & Schreurs, 1989-2000)'
_computing_data_collection 'Collect (Bruker AXS BV, 1997-2004)'
_computing_data_reduction 'EvalCCD (Duisenberg & Schreurs 1990-2000)'
_computing_molecular_graphics 'ORTEP-3 for Windows (Farrugia, 2012)'
_computing_publication_material 'WinGX publication routines (Farrugia, 2012)'
_computing_structure_refinement 'SHELXL-2014/7 (Sheldrick, 2014)'
_computing_structure_solution 'SHELXT-2014 (Sheldrick, 2014)'
_diffrn_ambient_temperature 200(2)
_diffrn_detector 'CCD plate'
_diffrn_detector_area_resol_mean 9
_diffrn_measured_fraction_theta_full 0.998
_diffrn_measured_fraction_theta_max 0.998
_diffrn_measurement_device '95mm CCD camera on \k-goniostat'
_diffrn_measurement_device_type KappaCCD
_diffrn_measurement_method 'CCD rotation images, thick slices'
_diffrn_orient_matrix_UB_11 0.01
_diffrn_orient_matrix_UB_12 0
_diffrn_orient_matrix_UB_13 0
_diffrn_orient_matrix_UB_21 0
_diffrn_orient_matrix_UB_22 0.01
_diffrn_orient_matrix_UB_23 0
_diffrn_orient_matrix_UB_31 0
_diffrn_orient_matrix_UB_32 0
_diffrn_orient_matrix_UB_33 0.01
_diffrn_radiation_monochromator 'horizonally mounted graphite crystal'
_diffrn_radiation_probe x-ray
_diffrn_radiation_type MoK\a
_diffrn_radiation_wavelength 0.71073
_diffrn_reflns_av_R_equivalents 0.0744
_diffrn_reflns_av_unetI/netI 0.047
_diffrn_reflns_Laue_measured_fraction_full 0.998
_diffrn_reflns_Laue_measured_fraction_max 0.998
_diffrn_reflns_limit_h_max 10
_diffrn_reflns_limit_h_min -10
_diffrn_reflns_limit_k_max 16
_diffrn_reflns_limit_k_min -16
_diffrn_reflns_limit_l_max 16
_diffrn_reflns_limit_l_min -16
_diffrn_reflns_number 29581
_diffrn_reflns_point_group_measured_fraction_full 0.997
_diffrn_reflns_point_group_measured_fraction_max 0.989
_diffrn_reflns_reduction_process
;
        Scaled and merged with Sortav
        R.H. Blessing, (1987) Cryst. Rev. 1, 3-58
        R.H. Blessing, (1989) J. Appl. Cryst. 22, 396-397
;
_diffrn_reflns_theta_full 25
_diffrn_reflns_theta_max 27.496
_diffrn_reflns_theta_min 3.106
_diffrn_source 'Enraf Nonius FR590'
_diffrn_standards_number 0
_exptl_absorpt_coefficient_mu 1.5
_exptl_absorpt_correction_T_max 0.866
_exptl_absorpt_correction_T_min 0.637
_exptl_absorpt_correction_type multi-scan
_exptl_absorpt_process_details
;
 R.H. Blessing, Acta Cryst. (1995), A51, 33-38
;
_exptl_crystal_colour yellow
_exptl_crystal_density_diffrn 1.667
_exptl_crystal_density_method 'not measured'
_exptl_crystal_description prism
_exptl_crystal_F_000 672
_exptl_crystal_recrystallization_method 'Re-crystallisation from solvent: CHCl3/n-hexane'
_exptl_crystal_size_max 0.4
_exptl_crystal_size_mid 0.21
_exptl_crystal_size_min 0.17
_refine_diff_density_max 1.892
_refine_diff_density_min -1.157
_refine_diff_density_rms 0.12
_refine_ls_abs_structure_details
;
 Flack x determined using 2157 quotients [(I+)-(I-)]/[(I+)+(I-)]
 (Parsons, Flack and Wagner, Acta Cryst. B69 (2013) 249-259).
;
_refine_ls_abs_structure_Flack -0.077(17)
_refine_ls_extinction_method none
_refine_ls_goodness_of_fit_ref 1.166
_refine_ls_hydrogen_treatment constr
_refine_ls_matrix_type full
_refine_ls_number_constraints 0
_refine_ls_number_parameters 311
_refine_ls_number_reflns 6100
_refine_ls_number_restraints 4
_refine_ls_restrained_S_all 1.166
_refine_ls_R_factor_all 0.062
_refine_ls_R_factor_gt 0.0418
_refine_ls_shift/su_max 0
_refine_ls_shift/su_mean 0
_refine_ls_structure_factor_coef Fsqd
_refine_ls_weighting_details 'w=1/[\s^2^(Fo^2^)+(0.0294P)^2^+2.3666P] where P=(Fo^2^+2Fc^2^)/3'
_refine_ls_weighting_scheme calc
_refine_ls_wR_factor_gt 0.0861
_refine_ls_wR_factor_ref 0.0975
_reflns_Friedel_coverage 0.897
_reflns_Friedel_fraction_full 0.996
_reflns_Friedel_fraction_max 0.979
_reflns_number_gt 5146
_reflns_number_total 6100
_reflns_threshold_expression 'I > 2\s(I)'
_cod_data_source_file d2dt01403c2.cif
_cod_data_source_block 1a
_cod_original_sg_symbol_H-M 'P 21'
_cod_database_code 7710556

loop_
_symmetry_equiv_pos_as_xyz
'x, y, z'
'-x, y+1/2, -z'

loop_
_atom_site_label
_atom_site_type_symbol
_atom_site_fract_x
_atom_site_fract_y
_atom_site_fract_z
_atom_site_U_iso_or_equiv
_atom_site_adp_type
_atom_site_occupancy
_atom_site_site_symmetry_order
_atom_site_calc_flag
_atom_site_refinement_flags_posn
_atom_site_refinement_flags_adp
_atom_site_refinement_flags_occupancy
_atom_site_disorder_assembly
_atom_site_disorder_group
C1 C 0.2904(8) 0.2914(5) 0.3612(6) 0.0263(14) Uani 1 1 d . . . . .
C2 C 0.3235(8) 0.4068(5) 0.3788(5) 0.0235(15) Uani 1 1 d . . . . .
C3 C 0.4801(8) 0.4492(6) 0.3557(6) 0.0328(16) Uani 1 1 d . . . . .
H3A H 0.5646 0.428 0.4138 0.039 Uiso 1 1 calc R U . . .
H3B H 0.475 0.5256 0.3551 0.039 Uiso 1 1 calc R U . . .
C4 C 0.5238(9) 0.4108(6) 0.2456(6) 0.039(2) Uani 1 1 d . . . . .
H4 H 0.6376 0.4308 0.2412 0.047 Uiso 1 1 calc R U . . .
C5 C 0.5165(9) 0.2932(6) 0.2442(7) 0.0362(17) Uani 1 1 d . . . . .
H5A H 0.593 0.2655 0.304 0.043 Uiso 1 1 calc R U . . .
H5B H 0.5486 0.2675 0.175 0.043 Uiso 1 1 calc R U . . .
C6 C 0.3470(9) 0.2544(6) 0.2569(6) 0.0317(16) Uani 1 1 d . . . . .
H6A H 0.2717 0.2789 0.1948 0.038 Uiso 1 1 calc R U . . .
H6B H 0.3464 0.178 0.2557 0.038 Uiso 1 1 calc R U . . .
C7 C 0.3716(9) 0.2343(6) 0.4612(6) 0.0325(16) Uani 1 1 d . . . . .
H7A H 0.3471 0.1604 0.4545 0.049 Uiso 1 1 calc R U . . .
H7B H 0.3318 0.2616 0.5265 0.049 Uiso 1 1 calc R U . . .
H7C H 0.4878 0.2443 0.4664 0.049 Uiso 1 1 calc R U . . .
C8 C 0.4222(11) 0.4608(7) 0.1497(7) 0.045(2) Uani 1 1 d . . . . .
C9 C 0.3094(12) 0.5299(7) 0.1587(8) 0.055(2) Uani 1 1 d . . . . .
H9A H 0.2505 0.5581 0.0955 0.066 Uiso 1 1 calc R U . . .
H9B H 0.287 0.5515 0.2284 0.066 Uiso 1 1 calc R U . . .
C10 C 0.4593(14) 0.4258(10) 0.0398(7) 0.071(3) Uani 1 1 d . . . . .
H10A H 0.4447 0.3509 0.0334 0.106 Uiso 1 1 calc R U . . .
H10B H 0.5704 0.4434 0.031 0.106 Uiso 1 1 calc R U . . .
H10C H 0.3869 0.4603 -0.0167 0.106 Uiso 1 1 calc R U . . .
C11 C 0.0119(8) 0.2705(5) 0.2582(6) 0.0278(15) Uani 1 1 d . . . . .
C12 C -0.0124(9) 0.3582(6) 0.1949(6) 0.0370(19) Uani 1 1 d . . . . .
H12 H 0.0307 0.4228 0.2204 0.044 Uiso 1 1 calc R U . . .
C13 C -0.1002(11) 0.3504(8) 0.0943(7) 0.050(2) Uani 1 1 d . . . . .
H13 H -0.1149 0.4099 0.0495 0.06 Uiso 1 1 calc R U . . .
C14 C -0.1665(10) 0.2585(8) 0.0577(7) 0.053(3) Uani 1 1 d . . . . .
H14 H -0.2261 0.2545 -0.0121 0.064 Uiso 1 1 calc R U . . .
C15 C -0.1470(11) 0.1733(8) 0.1212(8) 0.051(2) Uani 1 1 d . . . . .
H15 H -0.1967 0.1103 0.0966 0.061 Uiso 1 1 calc R U . . .
C16 C -0.0552(10) 0.1769(6) 0.2220(7) 0.0384(19) Uani 1 1 d . . . . .
H16 H -0.0387 0.1164 0.2652 0.046 Uiso 1 1 calc R U . . .
Cl1 Cl -0.1824(2) 0.28108(14) 0.49574(16) 0.0329(4) Uani 1 1 d . . . . .
Cl2 Cl -0.0703(3) 0.52287(15) 0.54716(17) 0.0424(5) Uani 1 1 d . . . . .
N1 N 0.1086(6) 0.2733(4) 0.3628(4) 0.0223(11) Uani 1 1 d . . . . .
H2 H 0.0956 0.2053 0.3989 0.027 Uiso 1 1 calc R U . . .
N2 N 0.2164(7) 0.4582(4) 0.4213(5) 0.0286(13) Uani 1 1 d . . . . .
O1 O 0.2511(6) 0.5609(4) 0.4414(5) 0.0384(13) Uani 1 1 d . . . . .
H1 H 0.1724 0.5897 0.4645 0.058 Uiso 1 1 calc R U . . .
Pd1 Pd 0.02111(5) 0.38481(3) 0.45667(4) 0.02507(13) Uani 1 1 d . . . . .
C100 C 0.6582(10) 0.4036(6) 0.7142(6) 0.040(2) Uani 1 1 d . . . . .
H100 H 0.7324 0.3997 0.6572 0.048 Uiso 1 1 calc R U . . .
Cl11 Cl 0.4857(3) 0.4673(2) 0.6598(2) 0.0707(8) Uani 1 1 d . . . . .
Cl12 Cl 0.7544(3) 0.47260(18) 0.82462(19) 0.0541(6) Uani 1 1 d . . . . .
Cl13 Cl 0.6169(4) 0.27731(19) 0.7537(2) 0.0660(7) Uani 1 1 d . . . . .
C101 C 0.881(7) 0.7050(15) 0.1815(15) 0.140(17) Uani 0.61(4) 1 d D . P A 1
H101 H 0.9967 0.6943 0.1745 0.168 Uiso 0.61(4) 1 calc R U P A 1
Cl14 Cl 0.769(2) 0.6595(12) 0.0600(11) 0.129(6) Uani 0.61(4) 1 d D . P A 1
Cl15 Cl 0.834(2) 0.6291(11) 0.2941(13) 0.083(4) Uani 0.61(4) 1 d D . P A 1
Cl16 Cl 0.854(3) 0.8368(14) 0.210(2) 0.150(8) Uani 0.61(4) 1 d D . P A 1
C102 C 0.774(3) 0.718(2) 0.184(2) 0.053(9) Uani 0.39(4) 1 d . . P A 2
H102 H 0.6575 0.7314 0.1861 0.063 Uiso 0.39(4) 1 calc R U P A 2
Cl17 Cl 0.872(4) 0.633(2) 0.280(3) 0.113(9) Uani 0.39(4) 1 d . . P A 2
Cl18 Cl 0.832(6) 0.668(3) 0.068(2) 0.199(16) Uani 0.39(4) 1 d . . P A 2
Cl19 Cl 0.903(3) 0.8216(19) 0.192(2) 0.106(8) Uani 0.39(4) 1 d . . P A 2

loop_
_atom_site_aniso_label
_atom_site_aniso_U_11
_atom_site_aniso_U_22
_atom_site_aniso_U_33
_atom_site_aniso_U_23
_atom_site_aniso_U_13
_atom_site_aniso_U_12
C1 0.027(3) 0.018(3) 0.032(4) 0.004(3) -0.004(3) -0.004(3)
C2 0.025(3) 0.023(4) 0.022(3) 0.001(3) 0.004(2) -0.001(2)
C3 0.027(4) 0.029(4) 0.043(5) -0.002(3) 0.007(3) -0.001(3)
C4 0.026(4) 0.053(6) 0.041(4) 0.004(4) 0.012(3) 0.003(3)
C5 0.038(4) 0.038(4) 0.035(4) -0.002(4) 0.014(3) 0.005(4)
C6 0.033(4) 0.030(4) 0.034(4) -0.003(3) 0.008(3) 0.004(3)
C7 0.030(4) 0.028(4) 0.038(4) 0.006(3) 0.001(3) 0.002(3)
C8 0.043(5) 0.050(5) 0.042(5) 0.011(4) 0.013(4) 0.001(4)
C9 0.064(6) 0.048(5) 0.053(6) 0.021(5) 0.010(5) 0.011(5)
C10 0.091(8) 0.086(8) 0.036(5) 0.011(5) 0.012(5) 0.034(6)
C11 0.027(3) 0.029(4) 0.027(3) -0.004(3) 0.003(3) 0.004(3)
C12 0.037(4) 0.037(5) 0.035(4) 0.004(3) -0.002(3) 0.005(3)
C13 0.050(5) 0.059(6) 0.039(4) 0.003(4) -0.003(4) 0.010(4)
C14 0.041(5) 0.083(7) 0.034(5) -0.011(5) -0.006(4) 0.015(5)
C15 0.049(5) 0.055(6) 0.045(5) -0.020(5) -0.006(4) -0.001(4)
C16 0.037(4) 0.040(5) 0.037(4) -0.007(3) 0.000(3) 0.004(3)
Cl1 0.0255(8) 0.0297(9) 0.0448(10) 0.0002(8) 0.0091(7) -0.0026(7)
Cl2 0.0509(12) 0.0277(10) 0.0524(12) -0.0093(8) 0.0221(10) -0.0012(8)
N1 0.021(3) 0.026(3) 0.020(3) 0.000(2) 0.002(2) -0.001(2)
N2 0.030(3) 0.023(3) 0.034(3) -0.002(3) 0.005(3) 0.002(2)
O1 0.039(3) 0.016(2) 0.063(4) -0.007(2) 0.017(3) -0.004(2)
Pd1 0.0244(2) 0.0235(2) 0.0275(2) -0.0010(3) 0.00412(15) 0.0002(3)
C100 0.052(4) 0.033(5) 0.037(4) 0.003(3) 0.009(3) 0.000(3)
Cl11 0.0696(17) 0.0596(16) 0.0759(19) 0.0045(14) -0.0204(14) 0.0032(13)
Cl12 0.0669(15) 0.0481(13) 0.0442(12) 0.0019(10) -0.0064(10) -0.0042(11)
Cl13 0.0918(19) 0.0411(13) 0.0636(16) 0.0095(12) 0.0027(14) -0.0133(13)
C101 0.22(5) 0.09(2) 0.11(2) -0.004(19) 0.04(3) 0.06(3)
Cl14 0.207(13) 0.093(7) 0.078(7) -0.011(5) -0.020(9) -0.003(7)
Cl15 0.118(9) 0.059(4) 0.077(5) -0.001(4) 0.034(5) -0.016(4)
Cl16 0.143(15) 0.058(4) 0.241(17) -0.009(7) -0.015(11) 0.007(7)
C102 0.032(14) 0.067(19) 0.062(17) -0.006(13) 0.022(11) 0.007(11)
Cl17 0.104(15) 0.114(12) 0.114(16) 0.047(11) -0.014(13) -0.008(9)
Cl18 0.32(4) 0.18(2) 0.122(19) 0.003(16) 0.15(2) 0.03(2)
Cl19 0.098(13) 0.074(13) 0.136(13) 0.029(10) -0.028(9) -0.043(10)

loop_
_atom_type_symbol
_atom_type_description
_atom_type_scat_dispersion_real
_atom_type_scat_dispersion_imag
_atom_type_scat_source
C C 0.0033 0.0016 'International Tables Vol C Tables 4.2.6.8 and 6.1.1.4'
H H 0 0 'International Tables Vol C Tables 4.2.6.8 and 6.1.1.4'
Cl Cl 0.1484 0.1585 'International Tables Vol C Tables 4.2.6.8 and 6.1.1.4'
N N 0.0061 0.0033 'International Tables Vol C Tables 4.2.6.8 and 6.1.1.4'
O O 0.0106 0.006 'International Tables Vol C Tables 4.2.6.8 and 6.1.1.4'
Pd Pd -0.9988 1.0072 'International Tables Vol C Tables 4.2.6.8 and 6.1.1.4'

loop_
_exptl_crystal_face_index_h
_exptl_crystal_face_index_k
_exptl_crystal_face_index_l
_exptl_crystal_face_perp_dist
0 0 -1 0.065
0 0 1 0.084
1 0 0 0.133
-3 0 1 0.19
14 -1 0 0.166
-1 0 0 0.142
-1 -12 0 0.264
0 1 0 0.301

loop_
_geom_angle_atom_site_label_1
_geom_angle_atom_site_label_2
_geom_angle_atom_site_label_3
_geom_angle
_geom_angle_site_symmetry_1
_geom_angle_site_symmetry_3
_geom_angle_publ_flag
C6 C1 C2 111.2(6) . . ?
C6 C1 C7 112.7(6) . . ?
C2 C1 C7 107.4(6) . . ?
C6 C1 N1 112.1(5) . . ?
C2 C1 N1 108.0(5) . . ?
C7 C1 N1 105.1(5) . . ?
N2 C2 C3 124.7(6) . . ?
N2 C2 C1 116.1(6) . . ?
C3 C2 C1 118.9(6) . . ?
C2 C3 C4 111.3(6) . . ?
C2 C3 H3A 109.4 . . ?
C4 C3 H3A 109.4 . . ?
C2 C3 H3B 109.4 . . ?
C4 C3 H3B 109.4 . . ?
H3A C3 H3B 108 . . ?
C5 C4 C8 113.4(7) . . ?
C5 C4 C3 108.6(7) . . ?
C8 C4 C3 112.7(7) . . ?
C5 C4 H4 107.3 . . ?
C8 C4 H4 107.3 . . ?
C3 C4 H4 107.3 . . ?
C4 C5 C6 111.2(6) . . ?
C4 C5 H5A 109.4 . . ?
C6 C5 H5A 109.4 . . ?
C4 C5 H5B 109.4 . . ?
C6 C5 H5B 109.4 . . ?
H5A C5 H5B 108 . . ?
C1 C6 C5 112.1(6) . . ?
C1 C6 H6A 109.2 . . ?
C5 C6 H6A 109.2 . . ?
C1 C6 H6B 109.2 . . ?
C5 C6 H6B 109.2 . . ?
H6A C6 H6B 107.9 . . ?
C1 C7 H7A 109.5 . . ?
C1 C7 H7B 109.5 . . ?
H7A C7 H7B 109.5 . . ?
C1 C7 H7C 109.5 . . ?
H7A C7 H7C 109.5 . . ?
H7B C7 H7C 109.5 . . ?
C9 C8 C10 120.7(9) . . ?
C9 C8 C4 124.3(8) . . ?
C10 C8 C4 115.0(8) . . ?
C8 C9 H9A 120 . . ?
C8 C9 H9B 120 . . ?
H9A C9 H9B 120 . . ?
C8 C10 H10A 109.5 . . ?
C8 C10 H10B 109.5 . . ?
H10A C10 H10B 109.5 . . ?
C8 C10 H10C 109.5 . . ?
H10A C10 H10C 109.5 . . ?
H10B C10 H10C 109.5 . . ?
C12 C11 C16 120.4(7) . . ?
C12 C11 N1 121.3(6) . . ?
C16 C11 N1 118.4(7) . . ?
C13 C12 C11 118.8(8) . . ?
C13 C12 H12 120.6 . . ?
C11 C12 H12 120.6 . . ?
C14 C13 C12 121.3(9) . . ?
C14 C13 H13 119.4 . . ?
C12 C13 H13 119.4 . . ?
C15 C14 C13 119.9(8) . . ?
C15 C14 H14 120.1 . . ?
C13 C14 H14 120.1 . . ?
C14 C15 C16 120.8(9) . . ?
C14 C15 H15 119.6 . . ?
C16 C15 H15 119.6 . . ?
C11 C16 C15 118.8(8) . . ?
C11 C16 H16 120.6 . . ?
C15 C16 H16 120.6 . . ?
C11 N1 C1 116.2(5) . . ?
C11 N1 Pd1 109.1(4) . . ?
C1 N1 Pd1 108.8(4) . . ?
C11 N1 H2 107.5 . . ?
C1 N1 H2 107.5 . . ?
Pd1 N1 H2 107.5 . . ?
C2 N2 O1 115.6(6) . . ?
C2 N2 Pd1 118.7(5) . . ?
O1 N2 Pd1 125.7(4) . . ?
N2 O1 H1 109.5 . . ?
N2 Pd1 N1 81.3(2) . . ?
N2 Pd1 Cl1 172.26(17) . . ?
N1 Pd1 Cl1 92.05(16) . . ?
N2 Pd1 Cl2 93.99(17) . . ?
N1 Pd1 Cl2 173.51(17) . . ?
Cl1 Pd1 Cl2 92.93(7) . . ?
Cl11 C100 Cl12 110.5(5) . . ?
Cl11 C100 Cl13 111.6(5) . . ?
Cl12 C100 Cl13 110.2(4) . . ?
Cl11 C100 H100 108.2 . . ?
Cl12 C100 H100 108.2 . . ?
Cl13 C100 H100 108.2 . . ?
Cl16 C101 Cl14 115(2) . . ?
Cl16 C101 Cl15 109(2) . . ?
Cl14 C101 Cl15 110(2) . . ?
Cl16 C101 H101 107.5 . . ?
Cl14 C101 H101 107.5 . . ?
Cl15 C101 H101 107.5 . . ?
Cl18 C102 Cl19 96(3) . . ?
Cl18 C102 Cl17 101(3) . . ?
Cl19 C102 Cl17 102(2) . . ?
Cl18 C102 H102 118.2 . . ?
Cl19 C102 H102 118.2 . . ?
Cl17 C102 H102 118.2 . . ?

loop_
_geom_bond_atom_site_label_1
_geom_bond_atom_site_label_2
_geom_bond_distance
_geom_bond_site_symmetry_2
_geom_bond_publ_flag
C1 C6 1.511(10) . ?
C1 C2 1.532(9) . ?
C1 C7 1.535(9) . ?
C1 N1 1.549(8) . ?
C2 N2 1.283(8) . ?
C2 C3 1.486(9) . ?
C3 C4 1.540(11) . ?
C3 H3A 0.99 . ?
C3 H3B 0.99 . ?
C4 C5 1.524(13) . ?
C4 C8 1.525(12) . ?
C4 H4 1 . ?
C5 C6 1.537(10) . ?
C5 H5A 0.99 . ?
C5 H5B 0.99 . ?
C6 H6A 0.99 . ?
C6 H6B 0.99 . ?
C7 H7A 0.98 . ?
C7 H7B 0.98 . ?
C7 H7C 0.98 . ?
C8 C9 1.318(12) . ?
C8 C10 1.507(13) . ?
C9 H9A 0.95 . ?
C9 H9B 0.95 . ?
C10 H10A 0.98 . ?
C10 H10B 0.98 . ?
C10 H10C 0.98 . ?
C11 C12 1.384(10) . ?
C11 C16 1.390(11) . ?
C11 N1 1.449(9) . ?
C12 C13 1.377(12) . ?
C12 H12 0.95 . ?
C13 C14 1.369(14) . ?
C13 H13 0.95 . ?
C14 C15 1.356(14) . ?
C14 H14 0.95 . ?
C15 C16 1.390(12) . ?
C15 H15 0.95 . ?
C16 H16 0.95 . ?
Cl1 Pd1 2.2737(17) . ?
Cl2 Pd1 2.2935(19) . ?
N1 Pd1 2.048(5) . ?
N1 H2 1 . ?
N2 O1 1.378(7) . ?
N2 Pd1 1.992(6) . ?
O1 H1 0.84 . ?
C100 Cl11 1.734(8) . ?
C100 Cl12 1.752(8) . ?
C100 Cl13 1.755(8) . ?
C100 H100 1 . ?
C101 Cl16 1.76(2) . ?
C101 Cl14 1.78(3) . ?
C101 Cl15 1.79(3) . ?
C101 H101 1 . ?
C102 Cl18 1.70(3) . ?
C102 Cl19 1.72(3) . ?
C102 Cl17 1.76(4) . ?
C102 H102 1 . ?
